data_2011200
loop_
_publ_author_name
'Freire, Eleonora'
'Baggio, Sergio'
'Baggio, Ricardo '
'Mariezcurrena, Ra\'ul'

_publ_section_title
;Bis(1,10-phenanthroline-<i>N</i>,<i>N</i>')(thiosulfato-<i>O</i>,<i>S</i>)nickel(II)--water--methanol
 (1/0.92/1.4) and
 bis(2,2'-bipyridyl-<i>N</i>,<i>N</i>')(thiosulfato-<i>O</i>,<i>S</i>)nickel(II)--water--methanol
 (1/2/0.55)
;
_journal_issue 8
_journal_name_full 'Acta Crystallographica Section C'
_journal_page_first 926
_journal_page_last 929
_journal_paper_doi 10.1107/S0108270100006880
_journal_volume 56
_journal_year 2000
_chemical_formula_iupac '[Ni (O3 S2 ) (C10 H8 N2 )2 ], 2H2 O , 0.55CH4 O'
_chemical_formula_moiety 'C20 H16 NiN4 O3 S2 , 2H2O, 0.55CH4 O'
_chemical_formula_sum 'C20.55 H22.2 N4 Ni O5.55 S2'
_chemical_formula_weight 536.84
_chemical_name_systematic
;
Bis-(2,2'-bipyridyl-N,N')-(thiosulfato-O,S)-nickel(II), hydrate,
methanol solvate
;
_space_group_IT_number 15
_symmetry_cell_setting monoclinic
_symmetry_space_group_name_Hall '-C 2yc'
_symmetry_space_group_name_H-M 'C 1 2/c 1'
_audit_creation_method SHELXL-97
_cell_angle_alpha 90.00
_cell_angle_beta 132.919(12)
_cell_angle_gamma 90.00
_cell_formula_units_Z 8
_cell_length_a 20.754(4)
_cell_length_b 20.895(4)
_cell_length_c 14.402(3)
_cell_measurement_reflns_used 25
_cell_measurement_temperature 293(2)
_cell_measurement_theta_max 15
_cell_measurement_theta_min 7.5
_cell_volume 4573.7(18)
_computing_cell_refinement
;
MSC/AFC Diffractometer Control Software
;
_computing_data_collection
;
MSC/AFC Diffractometer Control Software (Molecular Structure
Corporation, 1988)
;
_computing_data_reduction
;
MSC/AFC Diffractometer Control Software
;
_computing_molecular_graphics 'XP in SHELXTL/PC (Sheldrick, 1994)'
_computing_publication_material
;
PARST (Nardelli, 1983) and CSD (Allen & Kennard, 1993)
;
_computing_structure_refinement 'SHELXL97 (Sheldrick, 1997)'
_computing_structure_solution 'SHELXS97 (Sheldrick, 1990)'
_diffrn_ambient_temperature 293(2)
_diffrn_measured_fraction_theta_full .472
_diffrn_measured_fraction_theta_max .472
_diffrn_measurement_device 'Rigaku AFC7S Difractometer'
_diffrn_measurement_method \w/2\q
_diffrn_radiation_monochromator graphite
_diffrn_radiation_source 'fine-focus sealed tube'
_diffrn_radiation_type MoK\a
_diffrn_radiation_wavelength .71073
_diffrn_reflns_av_R_equivalents .075
_diffrn_reflns_av_sigmaI/netI .1082
_diffrn_reflns_limit_h_max 18
_diffrn_reflns_limit_h_min -24
_diffrn_reflns_limit_k_max 24
_diffrn_reflns_limit_k_min 0
_diffrn_reflns_limit_l_max 17
_diffrn_reflns_limit_l_min 0
_diffrn_reflns_number 4123
_diffrn_reflns_theta_full 25.00
_diffrn_reflns_theta_max 25.00
_diffrn_reflns_theta_min 1.66
_diffrn_standards_decay_% <3
_diffrn_standards_interval_count 150
_diffrn_standards_number 3
_exptl_absorpt_coefficient_mu 1.074
_exptl_absorpt_correction_T_max .74
_exptl_absorpt_correction_T_min .71
_exptl_absorpt_correction_type psi-scan
_exptl_absorpt_process_details ' MSC/AFC Diffractometer Software; Molecular Structure Corporation, 1988)'
_exptl_crystal_colour pale-grey
_exptl_crystal_density_diffrn 1.56
_exptl_crystal_density_method 'not measured'
_exptl_crystal_description polyhedra
_exptl_crystal_F_000 2223
_exptl_crystal_size_max .33
_exptl_crystal_size_mid .30
_exptl_crystal_size_min .28
_refine_diff_density_max .665
_refine_diff_density_min -.401
_refine_ls_extinction_method none
_refine_ls_goodness_of_fit_ref .971
_refine_ls_hydrogen_treatment constr
_refine_ls_matrix_type full
_refine_ls_number_parameters 325
_refine_ls_number_reflns 3914
_refine_ls_number_restraints 28
_refine_ls_restrained_S_all .980
_refine_ls_R_factor_all .142
_refine_ls_R_factor_gt .064
_refine_ls_shift/su_max <0.01
_refine_ls_shift/su_mean <0.01
_refine_ls_structure_factor_coef Fsqd
_refine_ls_weighting_details 'w = 1/[\s^2^(Fo^2^)+(0.085P)^2^+8.029P] where P=(Fo^2^+2Fc^2^)/3'
_refine_ls_weighting_scheme calc
_refine_ls_wR_factor_ref .183
_reflns_number_gt 2159
_reflns_number_total 3914
_reflns_threshold_expression I>2\s(I)
_cod_data_source_file da1130.cif
_cod_data_source_block II
_cod_depositor_comments
;
 Marking attached hydrogen atoms.

 Antanas Vaitkus,
 2018-02-05

The following automatic conversions were performed:
'_geom_bond_publ_flag' value 'Y' changed to 'y' according to
'/home/saulius/struct/CIF-dictionaries/cif_core.dic' dictionary named
'cif_core.dic' version 2.4.1 from 2010-06-29 (10
times).

'_geom_bond_publ_flag' value 'N' changed to 'n' according to
'/home/saulius/struct/CIF-dictionaries/cif_core.dic' dictionary named
'cif_core.dic' version 2.4.1 from 2010-06-29 (28 times).

Automatic conversion script
Id: cif_fix_enum 1527 2010-12-29 10:47:43Z saulius 

The following automatic conversions were performed:

'_geom_bond_publ_flag' value 'Y' changed to 'y' according to
/home/saulius/struct/CIF-dictionaries/cif_core.dic dictionary named
'cif_core.dic' version 2.4.1 from 2010-06-29 (10
times).

'_geom_bond_publ_flag' value 'N' changed to 'n' according to
/home/saulius/struct/CIF-dictionaries/cif_core.dic dictionary named
'cif_core.dic' version 2.4.1 from 2010-06-29 (28
times).

'_geom_angle_publ_flag' value 'N' changed to 'n' according
to /home/saulius/struct/CIF-dictionaries/cif_core.dic dictionary
named 'cif_core.dic' version 2.4.1 from 2010-06-29 (63 times).

Automatic conversion script
Id: cif_fix_values 1715 2011-07-08 13:25:40Z adriana 

The following automatic conversions were performed:

'_refine_ls_weighting_scheme' value 'calc w =
1/[\s^2^(Fo^2^)+(0.085P)^2^+8.029P] where P=(Fo^2^+2Fc^2^)/3' was
changed to 'calc'. New tag '_refine_ls_weighting_details' was
created. The value of the new tag was set to 'w =
1/[\s^2^(Fo^2^)+(0.085P)^2^+8.029P] where P=(Fo^2^+2Fc^2^)/3'.

Automatic conversion script
Id: cif_fix_values 3143 2015-03-26 13:38:13Z robertas 
;
_cod_original_cell_volume 4573.7(17)
_cod_original_sg_symbol_H-M 'C 2/c'
_cod_original_formula_sum 'C20.55 H22.20 N4 Ni O5.55 S2'
_cod_database_code 2011200
_cod_database_fobs_code 2011200

loop_
_symmetry_equiv_pos_as_xyz
'x, y, z'
'-x, y, -z+1/2'
'x+1/2, y+1/2, z'
'-x+1/2, y+1/2, -z+1/2'
'-x, -y, -z'
'x, -y, z-1/2'
'-x+1/2, -y+1/2, -z'
'x+1/2, -y+1/2, z-1/2'

loop_
_atom_site_label
_atom_site_fract_x
_atom_site_fract_y
_atom_site_fract_z
_atom_site_U_iso_or_equiv
_atom_site_adp_type
_atom_site_calc_flag
_atom_site_refinement_flags
_atom_site_occupancy
_atom_site_disorder_assembly
_atom_site_disorder_group
_atom_site_type_symbol
_atom_site_attached_hydrogens
Ni1 .21820(6) .09475(4) .83918(8) .0405(3) Uani d . 1 . . Ni 0
S1 .24397(13) .08333(9) .69632(18) .0553(5) Uani d . 1 . . S 0
S2 .35144(12) .13402(9) .84032(18) .0494(5) Uani d . 1 . . S 0
O1 .3395(3) .1416(2) .9303(4) .0484(12) Uani d . 1 . . O 0
O2 .4315(3) .0982(3) .8990(5) .0698(16) Uani d . 1 . . O 0
O3 .3515(4) .1963(2) .7949(6) .0744(18) Uani d . 1 . . O 0
N1A .2167(3) .1216(2) .9766(5) .0422(14) Uani d D 1 . . N 0
N2A .1478(4) .1809(3) .7651(6) .0519(16) Uani d D 1 . . N 0
C1A .2522(5) .0895(3) 1.0826(6) .0496(18) Uani d D 1 . . C 0
H1A .2821 .0517 1.0992 .060 Uiso calc R 1 . . H 0
C2A .2469(6) .1092(4) 1.1685(8) .065(2) Uani d D 1 . . C 0
H2A .2708 .0844 1.2392 .078 Uiso calc R 1 . . H 0
C3A .2059(6) .1660(4) 1.1477(9) .075(3) Uani d D 1 . . C 0
H3A .2027 .1810 1.2053 .090 Uiso calc R 1 . . H 0
C4A .1695(5) .2003(4) 1.0404(8) .068(2) Uani d D 1 . . C 0
H4A .1402 .2385 1.0233 .081 Uiso calc R 1 . . H 0
C5A .1771(4) .1773(3) .9570(7) .0476(18) Uani d D 1 . . C 0
C6A .1412(4) .2120(3) .8406(7) .055(2) Uani d D 1 . . C 0
C7A .1042(5) .2727(3) .8096(9) .069(3) Uani d D 1 . . C 0
H7A .1026 .2942 .8645 .082 Uiso calc R 1 . . H 0
C8A .0702(6) .3005(5) .6989(10) .087(3) Uani d D 1 . . C 0
H8A .0448 .3410 .6773 .104 Uiso calc R 1 . . H 0
C9A .0737(6) .2683(4) .6196(9) .080(3) Uani d D 1 . . C 0
H9A .0495 .2860 .5423 .096 Uiso calc R 1 . . H 0
C10A .1141(5) .2090(4) .6569(7) .066(2) Uani d D 1 . . C 0
H10A .1179 .1878 .6041 .080 Uiso calc R 1 . . H 0
N1B .1101(3) .0344(2) .7418(5) .0434(14) Uani d D 1 . . N 0
N2B .2788(3) .0085(2) .9252(5) .0428(14) Uani d D 1 . . N 0
C1B .0259(4) .0508(4) .6467(7) .060(2) Uani d D 1 . . C 0
H1B .0122 .0939 .6261 .072 Uiso calc R 1 . . H 0
C2B -.0417(5) .0066(4) .5776(8) .071(3) Uani d D 1 . . C 0
H2B -.0996 .0197 .5121 .085 Uiso calc R 1 . . H 0
C3B -.0213(5) -.0567(4) .6077(8) .074(3) Uani d D 1 . . C 0
H3B -.0655 -.0874 .5629 .089 Uiso calc R 1 . . H 0
C4B .0652(5) -.0747(4) .7050(7) .060(2) Uani d D 1 . . C 0
H4B .0801 -.1177 .7252 .072 Uiso calc R 1 . . H 0
C5B .1298(4) -.0278(3) .7722(6) .0447(17) Uani d D 1 . . C 0
C6B .2235(4) -.0415(3) .8796(6) .0432(17) Uani d D 1 . . C 0
C7B .2548(5) -.1022(3) .9307(7) .061(2) Uani d D 1 . . C 0
H7B .2161 -.1363 .9000 .073 Uiso calc R 1 . . H 0
C8B .3435(6) -.1111(4) 1.0270(8) .076(3) Uani d D 1 . . C 0
H8B .3656 -.1515 1.0629 .091 Uiso calc R 1 . . H 0
C9B .3999(5) -.0606(4) 1.0705(7) .061(2) Uani d D 1 . . C 0
H9B .4605 -.0665 1.1334 .074 Uiso calc R 1 . . H 0
C10B .3651(4) -.0008(4) 1.0193(7) .056(2) Uani d D 1 . . C 0
H10B .4029 .0341 1.0514 .067 Uiso calc R 1 . . H 0
O1W .5654(4) .0382(3) 1.1495(6) .096(2) Uani d . 1 . . O 2
O2WA .170(7) .216(6) .504(9) .09(3) Uani d P .26(13) . . O 2
O2WB .218(6) .238(2) .538(4) .15(2) Uani d P .74(13) . . O 2
O1X .4176(11) .2678(6) .7110(17) .118(6) Uani d PD .548(8) . . O 1
C1X .4949(13) .2661(9) .8428(18) .093(7) Uani d PD .548(8) . . C 3

loop_
_atom_site_aniso_label
_atom_site_aniso_U_11
_atom_site_aniso_U_22
_atom_site_aniso_U_33
_atom_site_aniso_U_12
_atom_site_aniso_U_13
_atom_site_aniso_U_23
Ni1 .0376(5) .0341(5) .0401(5) .0018(4) .0227(4) -.0004(4)
S1 .0578(12) .0549(12) .0441(11) -.0054(9) .0312(10) -.0091(9)
S2 .0496(11) .0449(11) .0525(11) -.0030(9) .0343(10) -.0032(9)
O1 .049(3) .045(3) .046(3) -.010(2) .030(3) -.008(2)
O2 .049(3) .082(4) .069(4) .006(3) .037(3) -.011(3)
O3 .109(5) .045(3) .087(4) -.017(3) .074(4) -.001(3)
N1A .036(3) .037(3) .045(4) -.002(2) .024(3) -.005(3)
N2A .046(3) .037(3) .057(4) .004(3) .029(3) .008(3)
C1A .049(4) .048(4) .046(4) -.005(4) .029(4) -.007(4)
C2A .078(6) .063(5) .059(5) -.008(5) .048(5) -.012(4)
C3A .075(6) .083(7) .075(7) -.012(5) .054(6) -.021(5)
C4A .063(5) .055(5) .094(7) -.007(4) .058(5) -.023(5)
C5A .044(4) .035(4) .066(5) -.007(3) .038(4) -.011(4)
C6A .033(4) .052(5) .068(5) -.003(3) .030(4) -.005(4)
C7A .065(5) .034(4) .115(8) .014(4) .064(6) .007(5)
C8A .065(6) .054(6) .133(10) .022(5) .064(7) .029(6)
C9A .058(5) .070(6) .082(7) .017(5) .036(5) .037(6)
C10A .053(5) .059(5) .056(5) .000(4) .025(4) .008(4)
N1B .036(3) .044(3) .046(3) .000(3) .026(3) -.005(3)
N2B .045(3) .041(3) .045(3) .003(3) .031(3) .002(3)
C1B .045(5) .064(5) .061(5) .003(4) .032(4) -.002(4)
C2B .042(5) .093(7) .052(5) -.008(5) .022(4) -.012(5)
C3B .060(6) .093(7) .063(6) -.038(5) .039(5) -.033(5)
C4B .065(5) .054(5) .061(5) -.019(4) .043(5) -.020(4)
C5B .055(5) .046(4) .049(4) -.003(3) .042(4) -.005(3)
C6B .053(4) .040(4) .043(4) .001(3) .036(4) .000(3)
C7B .071(6) .047(5) .056(5) .001(4) .040(5) .007(4)
C8B .103(8) .045(5) .083(7) .028(5) .064(7) .031(5)
C9B .059(5) .072(6) .052(5) .031(5) .037(4) .030(4)
C10B .041(4) .063(5) .060(5) .010(4) .033(4) .017(4)
O1W .080(5) .087(5) .095(5) -.009(4) .050(4) -.029(4)
O2WA .12(5) .09(4) .13(4) .05(3) .11(4) .08(3)
O2WB .25(5) .093(14) .166(16) .07(2) .17(2) .063(14)
O1X .169(15) .066(8) .195(18) -.026(9) .154(15) -.010(10)
C1X .123(18) .077(13) .112(17) -.017(12) .093(16) .016(12)

loop_
_atom_type_symbol
_atom_type_description
_atom_type_scat_dispersion_real
_atom_type_scat_dispersion_imag
_atom_type_scat_source
C C .0033 .0016 'International Tables Vol C Tables 4.2.6.8 and 6.1.1.4'
H H .0000 .0000 'International Tables Vol C Tables 4.2.6.8 and 6.1.1.4'
N N .0061 .0033 'International Tables Vol C Tables 4.2.6.8 and 6.1.1.4'
O O .0106 .0060 'International Tables Vol C Tables 4.2.6.8 and 6.1.1.4'
S S .1246 .1234 'International Tables Vol C Tables 4.2.6.8 and 6.1.1.4'
Ni Ni .3393 1.1124 'International Tables Vol C Tables 4.2.6.8 and 6.1.1.4'

loop_
_geom_angle_atom_site_label_1
_geom_angle_atom_site_label_2
_geom_angle_atom_site_label_3
_geom_angle
_geom_angle_publ_flag
N2B Ni1 N1B 79.1(2) n
N2B Ni1 N1A 93.6(2) n
N1B Ni1 N1A 95.6(2) n
N2B Ni1 N2A 170.6(2) n
N1B Ni1 N2A 96.9(2) n
N1A Ni1 N2A 78.2(2) n
N2B Ni1 O1 92.9(2) n
N1B Ni1 O1 168.0(2) n
N1A Ni1 O1 93.8(2) n
N2A Ni1 O1 92.3(2) n
N2B Ni1 S1 91.50(17) n
N1B Ni1 S1 97.27(17) n
N1A Ni1 S1 166.88(16) n
N2A Ni1 S1 97.49(19) n
O1 Ni1 S1 73.81(15) n
S2 S1 Ni1 78.94(9) n
O3 S2 O2 111.7(4) n
O3 S2 O1 110.4(3) n
O2 S2 O1 110.6(3) n
O3 S2 S1 110.2(3) n
O2 S2 S1 110.6(2) n
O1 S2 S1 103.2(2) n
S2 O1 Ni1 104.1(2) n
C1A N1A C5A 117.2(6) n
C1A N1A Ni1 126.7(5) n
C5A N1A Ni1 116.0(5) n
C10A N2A C6A 117.8(7) n
C10A N2A Ni1 127.1(6) n
C6A N2A Ni1 114.9(5) n
N1A C1A C2A 123.8(7) n
C3A C2A C1A 118.7(8) n
C2A C3A C4A 118.8(8) n
C3A C4A C5A 119.4(8) n
N1A C5A C4A 122.0(7) n
N1A C5A C6A 115.3(6) n
C4A C5A C6A 122.7(6) n
N2A C6A C7A 121.2(7) n
N2A C6A C5A 115.3(6) n
C7A C6A C5A 123.5(7) n
C8A C7A C6A 120.0(8) n
C7A C8A C9A 119.2(9) n
C8A C9A C10A 118.6(9) n
N2A C10A C9A 123.1(9) n
C1B N1B C5B 118.5(6) n
C1B N1B Ni1 126.4(5) n
C5B N1B Ni1 114.8(4) n
C10B N2B C6B 119.5(6) n
C10B N2B Ni1 125.9(5) n
C6B N2B Ni1 114.6(4) n
N1B C1B C2B 122.9(7) n
C3B C2B C1B 118.4(7) n
C2B C3B C4B 119.6(7) n
C3B C4B C5B 119.1(7) n
N1B C5B C4B 121.4(6) n
N1B C5B C6B 115.0(5) n
C4B C5B C6B 123.7(6) n
N2B C6B C7B 121.0(6) n
N2B C6B C5B 116.1(5) n
C7B C6B C5B 122.8(6) n
C8B C7B C6B 118.9(7) n
C7B C8B C9B 120.0(7) n
C8B C9B C10B 118.7(7) n
N2B C10B C9B 121.8(7) n

loop_
_geom_bond_atom_site_label_1
_geom_bond_atom_site_label_2
_geom_bond_site_symmetry_2
_geom_bond_distance
_geom_bond_publ_flag
Ni1 N2B . 2.060(5) y
Ni1 N1B . 2.076(5) y
Ni1 N1A . 2.078(6) y
Ni1 N2A . 2.095(6) y
Ni1 O1 . 2.125(5) y
Ni1 S1 . 2.465(2) y
S1 S2 . 2.024(3) y
S2 O3 . 1.456(5) y
S2 O2 . 1.457(5) y
S2 O1 . 1.485(5) y
N1A C1A . 1.338(7) n
N1A C5A . 1.341(7) n
N2A C10A . 1.333(8) n
N2A C6A . 1.352(8) n
C1A C2A . 1.376(9) n
C2A C3A . 1.371(9) n
C3A C4A . 1.373(9) n
C4A C5A . 1.397(8) n
C5A C6A . 1.481(9) n
C6A C7A . 1.388(8) n
C7A C8A . 1.359(9) n
C8A C9A . 1.370(10) n
C9A C10A . 1.383(9) n
N1B C1B . 1.337(7) n
N1B C5B . 1.344(7) n
N2B C10B . 1.332(7) n
N2B C6B . 1.347(7) n
C1B C2B . 1.381(8) n
C2B C3B . 1.367(9) n
C3B C4B . 1.380(9) n
C4B C5B . 1.388(8) n
C5B C6B . 1.470(8) n
C6B C7B . 1.386(8) n
C7B C8B . 1.368(9) n
C8B C9B . 1.370(9) n
C9B C10B . 1.379(8) n
O2WA O2WB . .88(5) n
O1X C1X . 1.425(10) n
